data_2001516
loop_
_publ_author_name
'Baxter, L. A. M.'
'Blake, A. J.'
'Gould, R. O.'
'Heath, G. A.'
'Stephenson, T. A.'

_publ_section_title
;
 Cu^II^ and Pd^II^ complexes of
 3-hydroxy-1,3-bis(2-thienyl)prop-2-en-1-one
;
_journal_issue 7
_journal_name_full 'Acta Crystallographica Section C'
_journal_page_first 1311
_journal_page_last 1315
_journal_paper_doi 10.1107/S0108270192012691
_journal_volume 49
_journal_year 1993
_chemical_formula_moiety 'Pd1, (C11 H7 O2 S2)2'
_chemical_formula_sum 'C22 H14 O4 Pd S4'
_chemical_formula_weight 577.01
_symmetry_cell_setting monoclinic
_symmetry_space_group_name_Hall '-P 2ybc'
_symmetry_space_group_name_H-M 'P 1 21/c 1'
_atom_type_scat_source 'inlaid (SHELX76; Sheldrick, 1976) except for Pd (Cromer & Mann, 1968)'
_cell_angle_alpha 90
_cell_angle_beta 98.02(3)
_cell_angle_gamma 90
_cell_formula_units_Z 2
_cell_length_a 11.892(4)
_cell_length_b 7.943(4)
_cell_length_c 11.582(3)
_cell_measurement_reflns_used 13
_cell_measurement_temperature 298
_cell_measurement_theta_max 17.5
_cell_measurement_theta_min 16.5
_cell_volume 1083.3(7)
_diffrn_measurement_device 'Stoe Stadi-4 four-circle'
_diffrn_measurement_method \w-2\q
_diffrn_radiation_type MoK\a
_diffrn_radiation_wavelength 0.71073
_diffrn_reflns_limit_h_max 12
_diffrn_reflns_limit_h_min -12
_diffrn_reflns_limit_k_max 8
_diffrn_reflns_limit_k_min 0
_diffrn_reflns_limit_l_max 12
_diffrn_reflns_limit_l_min 0
_diffrn_reflns_number 1546
_diffrn_reflns_theta_max 22.5
_diffrn_standards_decay_% Insignificant
_diffrn_standards_interval_time 120
_diffrn_standards_number 3
_exptl_absorpt_coefficient_mu 1.242
_exptl_absorpt_correction_type none
_exptl_crystal_colour 'Reddish brown'
_exptl_crystal_density_diffrn 1.769
_exptl_crystal_description Plate
_exptl_crystal_size_max 0.45
_exptl_crystal_size_mid 0.42
_exptl_crystal_size_min 0.08
_refine_diff_density_max 0.37
_refine_diff_density_min -0.49
_refine_ls_extinction_method None
_refine_ls_goodness_of_fit_obs 1.207
_refine_ls_hydrogen_treatment
;H atoms in calculated positions. Rigid groups:
disordered thiophene orientations
;
_refine_ls_number_parameters 105
_refine_ls_number_reflns 1153
_refine_ls_R_factor_obs 0.0300
_refine_ls_shift/esd_max 0.007
_refine_ls_structure_factor_coef F
_refine_ls_weighting_details 'w = 1/[\s^2^(F)+0.00011F^2^]'
_refine_ls_weighting_scheme calc
_refine_ls_wR_factor_obs 0.0434
_reflns_number_observed 1153
_reflns_observed_criterion F>=6.0\s(F)
_cod_data_source_file hu1005.cif
_cod_data_source_block hu1005_structure_2_of_2
_cod_depositor_comments
;
The following automatic conversions were performed:

'_refine_ls_weighting_scheme' value '1/[\s^2^(F)+0.00011F^2^]' was
changed to 'calc'. New tag '_refine_ls_weighting_details' was
created. The value of the new tag was set to 'w =
1/[\s^2^(F)+0.00011F^2^]'.

Automatic conversion script
Id: cif_fix_values 3143 2015-03-26 13:38:13Z robertas 
;
_cod_original_cell_volume 1083
_cod_original_formula_sum 'C22 H14 O4 Pd1 S4'
_cod_database_code 2001516

loop_
_atom_site_label
_atom_site_fract_x
_atom_site_fract_y
_atom_site_fract_z
_atom_site_U_iso_or_equiv
Pd .5000 1.0000 .50000 .0448(3)
O(1) .6423(3) .9344(5) .4417(3) .0526(19)
C(2) .6467(4) .8965(6) .3337(4) .045(3)
C(3) .5548(4) .8848(6) .2459(4) .051(3)
C(4) .4422(4) .9157(6) .2554(4) .044(3)
O(5) .4023(3) .9600(4) .3492(3) .0511(19)
S(2) .87547(10) .9140(2) .41130(11) .0612(8)
S(4) .2155(3) .9104(4) .16978(19) .0629(18)
C(21) .7614(4) .8638(5) .3076(4) .0442(10)
C(22) .7969(4) .7994(6) .2088(4) .0539(12)
C(23) .9179(4) .7916(6) .2193(4) .0574(12)
C(24) .9692(4) .8495(6) .3218(4) .0615(13)
C(41) .3573(3) .8892(4) .14929(19) .051(3)
C(42) .3694(3) .8606(4) .03450(19) .047(3)
C(43) .2645(3) .8535(4) -.03458(19) .063(3)
C(44) .1751(3) .8794(4) .02655(19) .055(2)
S(4A) .3796(5) .8895(10) .0200(6) .067(3)
C(41A) .3476(5) .9130(10) .1613(6) .019(5)
C(42A) .2324(5) .9128(10) .1654(6) .052(15)
C(43A) .1719(5) .8967(10) .0547(6) .094(10)
C(44A) .2402(5) .8817(10) -.0310(6) .040(5)
H(3) .5734 .8475 .1610 .0800
H(22) .7404 .7595 .1325 .0800
H(23) .9632 .7439 .1517 .0800
H(24) 1.0603 .8549 .3452 .0800
H(42) .4505 .8452 .0009 .0800
H(43) .2564 .8297 -.1269 .0800
H(44) .0878 .8803 -.0114 .0800
H(42A) .1942 .9238 .2443 .0800
H(43A) .0804 .8963 .0398 .0800
H(44A) .2096 .8665 -.1216 .0800

loop_
_geom_angle_atom_site_label_1
_geom_angle_atom_site_label_2
_geom_angle_atom_site_label_3
_geom_angle
O(1) Pd O(5) 94.66(13)
Pd O(1) C(2) 122.9(3)
O(1) C(2) C(3) 126.1(4)
O(1) C(2) C(21) 113.9(4)
C(3) C(2) C(21) 120.0(4)
C(2) C(3) C(4) 127.1(4)
C(3) C(4) O(5) 126.0(4)
C(3) C(4) C(41) 117.5(4)
O(5) C(4) C(41) 116.4(4)
Pd O(5) C(4) 123.0(3)
C(21) S(2) C(24) 91.4(2)
C(2) C(21) S(2) 118.7(3)
C(2) C(21) C(22) 130.1(4)
S(2) C(21) C(22) 111.2(3)
C(21) C(22) C(23) 111.6(4)
C(22) C(23) C(24) 113.0(4)
S(2) C(24) C(23) 112.7(4)
C(41) S(4) C(44) 90.0(2)
C(4) C(41) S(4) 115.5(3)
C(4) C(41) C(42) 132.0(3)
S(4) C(41) C(42) 112.4(3)
C(41 C(42) C(43) 110.9(3)
C(42) C(43) C(44) 113.3(3)
S(4) C(44) C(43) 113.3(3)
C(4) C(41A) S(4A) 117.3(5)
C(4) C(41A) C(42A) 130.1(6)
C(41A) S(4A) C(44A) 90.0(5)
S(4A) C(41A) C(42A) 112.4(6)
C(41A) C(42A) C(43A) 111.0(7)
C(42A) C(43A) C(44A) 113.2(7)
S(4A) C(44A) C(43A) 113.4(6)

loop_
_geom_bond_atom_site_label_1
_geom_bond_atom_site_label_2
_geom_bond_distance
Pd O(1) 1.977(3)
Pd O(5) 1.983(3)
O(1) C(2) 1.295(5)
C(2) C(3) 1.388(6)
C(2) C(21) 1.460(6)
C(3) C(4) 1.381(6)
C(4) O(5) 1.293(5)
C(4) C(41) 1.492(5)
C(4) C(41A) 1.453(8)
S(2) C(21) 1.729(5)
S(2) C(24) 1.704(5)
C(21) C(22) 1.374(6)
C(22) C(23) 1.428(7)
C(23) C(24) 1.338(7)
S(4) C(41) 1.744(4)
S(4) C(44) 1.680(4)
C(41) C(42) 1.376(4)
C(42) C(43) 1.386(4)
C(43) C(44) 1.373(4)
S(4A) C(41A) 1.742(10)
S(4A) C(44A) 1.682(10)
C(41A) C(42A) 1.377(10)
C(42A) C(43A) 1.385(10)
C(43A) C(44A) 1.373(10)

loop_
_geom_torsion_atom_site_label_1
_geom_torsion_atom_site_label_2
_geom_torsion_atom_site_label_3
_geom_torsion_atom_site_label_4
_geom_torsion
O(1) C(2) C(3) C(4) 2.1(8)
C(21) C(2) C(3) C(4) -178.2(4)
O(1) C(2) C(21) S(2) -11.2(5)
O(1) C(2) C(21) C(22) 170.2(5)
C(3) C(2) C(21) S(2) 169.1(3)
C(3) C(2) C(21) C(22) -9.5(7)
C(2) C(3) C(4) O(5) -0.7(8)
C(2) C(3) C(4) C(41) -178.0(4)
C(2) C(3) C(4) C(41A) 176.0(5)
C(3) C(4) C(41) S(4) 174.1(3)
C(3) C(4) C(41) C(42) -10.5(6)
O(5) C(4) C(41) S(4) -3.5(5)
O(5) C(4) C(41) C(42) 171.9(4)
C(3) C(4) C(41A) S(4A) -7.0(9)
C(3) C(4) C(41A) C(42A) 167.2(7)
O(5) C(4) C(41A) S(4A) 170.2(5)
O(5) C(4) C(41A) C(42A) -15.6(9)
C(24) S(2) C(21) C(2) -178.6(4)
C(24) S(2) C(21) C(22) 0.3(4)
C(21) S(2) C(24) C(23) -0.6(4)
C(2) C(21) C(22) C(23) 178.7(4)
S(2) C(21) C(22) C(23) 0.1(5)
C(21) C(22) C(23) C(24) -0.5(6)
C(22) C(23) C(24) S(2) 0.7(6)
C(44) S(4) C(41) C(4) 176.8(3)
C(4) C(41) C(42) C(43) -176.5(3)
